data_4340906
loop_
_publ_author_name
'Shestopalov, Michael A.'
'Zubareva, Kristina E.'
'Khripko, Olga P.'
'Khripko, Yuri I.'
'Solovieva, Anastasiya O.'
'Kuratieva, Natalia V.'
'Mironov, Yuri V.'
'Kitamura, Noboru'
'Fedorov, Vladimir E.'
'Brylev, Konstantin A.'

_publ_section_title
;
 The first water-soluble hexarhenium cluster complexes with a heterocyclic
 ligand environment: synthesis, luminescence, and biological properties.
;
_journal_issue 17
_journal_name_full 'Inorganic chemistry'
_journal_page_first 9006
_journal_page_last 9013
_journal_paper_doi 10.1021/ic500553v
_journal_volume 53
_journal_year 2014
_chemical_formula_sum 'C42 H57.25 K2.75 N18 O10 Re6 Se8'
_chemical_formula_weight 2830.71
_space_group_IT_number 14
_symmetry_cell_setting monoclinic
_symmetry_Int_Tables_number 14
_symmetry_space_group_name_Hall '-P 2ybc'
_symmetry_space_group_name_H-M 'P 1 21/c 1'
_atom_sites_solution_hydrogens geom
_atom_sites_solution_primary direct
_atom_sites_solution_secondary difmap
_audit_creation_method SHELXL-97
_cell_angle_alpha 90.00
_cell_angle_beta 92.935(1)
_cell_angle_gamma 90.00
_cell_formula_units_Z 4
_cell_length_a 15.3922(4)
_cell_length_b 21.7391(5)
_cell_length_c 23.2431(6)
_cell_measurement_reflns_used 7515
_cell_measurement_temperature 150(2)
_cell_measurement_theta_max 27.11
_cell_measurement_theta_min 2.25
_cell_volume 7767.2(3)
_computing_cell_refinement 'Bruker SAINT'
_computing_data_collection 'Bruker APEX2'
_computing_data_reduction 'Bruker SAINT'
_computing_molecular_graphics 'Bruker SHELXTL'
_computing_publication_material 'Bruker SHELXTL'
_computing_structure_refinement 'Bruker SHELXTL'
_computing_structure_solution 'Bruker SHELXTL'
_diffrn_ambient_temperature 150(2)
_diffrn_detector_area_resol_mean 25
_diffrn_measured_fraction_theta_full 0.998
_diffrn_measured_fraction_theta_max 0.996
_diffrn_measurement_device_type 'Bruker Nonius X8Apex CCD area-detector'
_diffrn_measurement_method '\f scans'
_diffrn_radiation_monochromator graphite
_diffrn_radiation_probe x-ray
_diffrn_radiation_type MoK\a
_diffrn_radiation_wavelength 0.71073
_diffrn_reflns_av_R_equivalents 0.0415
_diffrn_reflns_av_sigmaI/netI 0.0448
_diffrn_reflns_limit_h_max 18
_diffrn_reflns_limit_h_min -19
_diffrn_reflns_limit_k_max 20
_diffrn_reflns_limit_k_min -27
_diffrn_reflns_limit_l_max 29
_diffrn_reflns_limit_l_min -28
_diffrn_reflns_number 58707
_diffrn_reflns_theta_full 25.25
_diffrn_reflns_theta_max 27.14
_diffrn_reflns_theta_min 1.75
_diffrn_source 'fine-focus sealed tube'
_diffrn_standards_decay_% 0
_diffrn_standards_number 0
_exptl_absorpt_coefficient_mu 13.264
_exptl_absorpt_correction_T_max 0.3505
_exptl_absorpt_correction_T_min 0.1767
_exptl_absorpt_correction_type multi-scan
_exptl_absorpt_process_details 'Bruker SADABS'
_exptl_crystal_colour yellow
_exptl_crystal_density_diffrn 2.421
_exptl_crystal_density_method 'not measured'
_exptl_crystal_description prism
_exptl_crystal_F_000 5158
_exptl_crystal_size_max 0.20
_exptl_crystal_size_mid 0.14
_exptl_crystal_size_min 0.10
_refine_diff_density_max 2.651
_refine_diff_density_min -1.609
_refine_diff_density_rms 0.254
_refine_ls_extinction_method none
_refine_ls_goodness_of_fit_ref 1.140
_refine_ls_hydrogen_treatment constr
_refine_ls_matrix_type full
_refine_ls_number_parameters 821
_refine_ls_number_reflns 17134
_refine_ls_number_restraints 17
_refine_ls_restrained_S_all 1.141
_refine_ls_R_factor_all 0.0743
_refine_ls_R_factor_gt 0.0387
_refine_ls_shift/su_max 0.006
_refine_ls_shift/su_mean 0.000
_refine_ls_structure_factor_coef Fsqd
_refine_ls_weighting_details 'calc w=1/[\s^2^(Fo^2^)+(0.0651P)^2^+0.0000P] where P=(Fo^2^+2Fc^2^)/3'
_refine_ls_weighting_scheme calc
_refine_ls_wR_factor_gt 0.1186
_refine_ls_wR_factor_ref 0.1318
_reflns_number_gt 11341
_reflns_number_total 17134
_reflns_threshold_expression >2\s(I)
_cod_data_source_file ic500553v_si_002.cif
_cod_data_source_block compound2
_cod_depositor_comments 'Adding full bibliography for 4340905--4340906.cif.'
_cod_original_sg_symbol_H-M 'P 21/c'
_cod_database_code 4340906

loop_
_symmetry_equiv_pos_as_xyz
'x, y, z'
'-x, y+1/2, -z+1/2'
'-x, -y, -z'
'x, -y-1/2, z-1/2'

loop_
_atom_site_label
_atom_site_type_symbol
_atom_site_fract_x
_atom_site_fract_y
_atom_site_fract_z
_atom_site_U_iso_or_equiv
_atom_site_adp_type
_atom_site_occupancy
_atom_site_symmetry_multiplicity
_atom_site_calc_flag
_atom_site_refinement_flags
_atom_site_disorder_assembly
_atom_site_disorder_group
Re1 Re 0.35309(2) 0.680334(13) 0.113154(13) 0.01785(9) Uani 1 1 d . . .
Re2 Re 0.19966(2) 0.684697(14) 0.157381(13) 0.01915(9) Uani 1 1 d . . .
Re3 Re 0.30546(2) 0.593017(14) 0.182751(13) 0.01807(9) Uani 1 1 d . . .
Re4 Re 0.27497(2) 0.675996(14) 0.261241(13) 0.01928(9) Uani 1 1 d . . .
Re5 Re 0.42747(2) 0.671794(14) 0.216781(13) 0.01795(9) Uani 1 1 d . . .
Re6 Re 0.32082(2) 0.763334(14) 0.190647(13) 0.01915(9) Uani 1 1 d . . .
Se1 Se 0.24896(6) 0.76745(4) 0.09040(3) 0.02320(19) Uani 1 1 d . . .
Se2 Se 0.23513(6) 0.60515(4) 0.08295(3) 0.02222(18) Uani 1 1 d . . .
Se3 Se 0.15894(6) 0.60098(4) 0.22597(3) 0.02409(19) Uani 1 1 d . . .
Se4 Se 0.37793(6) 0.58768(4) 0.28224(3) 0.02243(19) Uani 1 1 d . . .
Se5 Se 0.39294(6) 0.75222(4) 0.29013(3) 0.02224(18) Uani 1 1 d . . .
Se6 Se 0.46757(6) 0.75615(4) 0.14812(3) 0.02247(18) Uani 1 1 d . . .
Se7 Se 0.45407(5) 0.59191(3) 0.14092(3) 0.02004(18) Uani 1 1 d . . .
Se8 Se 0.17382(6) 0.76403(4) 0.23427(3) 0.02347(19) Uani 1 1 d . . .
K1 K -0.0892(4) 0.4778(3) 0.1553(3) 0.0682(18) Uani 0.50 1 d P . 2
K3 K 0.39105(19) 0.86779(12) 0.02948(11) 0.0593(7) Uani 1 1 d . . .
K4 K 0.4733(4) 0.8408(2) -0.0952(2) 0.0638(15) Uani 0.50 1 d P . .
K5 K 0.5609(7) 0.9546(4) -0.0885(4) 0.108(3) Uani 0.50 1 d P . 4
O1W O 0.0544(6) 0.5169(4) 0.1045(4) 0.0852(19) Uani 1 1 d . . .
O4W O -0.1127(12) 0.4807(8) 0.3031(9) 0.0852(19) Uani 0.50 1 d P A 4
O5W O -0.0654(14) 0.4683(11) 0.1322(9) 0.0682(18) Uani 0.50 1 d P . 2
O1S O -0.0531(6) 0.3905(4) 0.0569(5) 0.0852(19) Uani 1 1 d . . .
O18W O 0.761(3) 0.8315(18) -0.0809(18) 0.097(4) Uani 0.25 1 d P B 2
O3S O -0.1377(9) 0.5471(5) 0.0565(6) 0.044(3) Uani 0.50 1 d P . 2
O17W O 0.225(3) 1.0625(13) 0.0180(11) 0.105(7) Uani 0.33 1 d P . .
O2S O 0.0337(6) 0.3792(5) 0.1596(4) 0.094(3) Uani 1 1 d D . .
O15W O 0.211(3) 0.9858(13) 0.0392(11) 0.105(7) Uani 0.33 1 d P . .
O2W O -0.0551(12) 0.5216(8) 0.2615(9) 0.0852(19) Uani 0.50 1 d P C 3
O16W O 0.186(3) 1.0412(14) 0.0498(12) 0.105(7) Uani 0.33 1 d P . .
O6W O 0.1884(15) 0.4528(10) 0.3201(9) 0.107(5) Uani 0.50 1 d PU . .
O14W O 0.3169(16) 0.9910(9) 0.0222(9) 0.097(4) Uani 0.50 1 d PU . .
O7W O 0.1859(15) 0.4976(10) 0.3683(9) 0.107(5) Uani 0.50 1 d P . .
O11W O 0.5074(19) 0.9854(11) -0.0966(11) 0.108(3) Uani 0.50 1 d P . 3
O10W O 0.660(3) 0.9565(17) 0.0919(17) 0.097(4) Uani 0.25 1 d P . .
O8W O 0.5714(14) 0.8791(9) 0.0166(9) 0.097(4) Uani 0.50 1 d P . .
O4S O 0.6820(10) 0.8119(8) -0.0578(6) 0.061(5) Uani 0.50 1 d P . 1
N10 N 0.4016(5) 0.6848(3) 0.0273(3) 0.0248(16) Uani 1 1 d . . .
N11 N 0.4209(5) 0.7385(3) 0.0045(3) 0.0307(18) Uani 1 1 d . . .
N12 N 0.4566(5) 0.7296(3) -0.0451(3) 0.0328(18) Uani 1 1 d . . .
N20 N 0.0688(5) 0.6943(3) 0.1227(3) 0.0261(16) Uani 1 1 d . . .
N21 N 0.0199(5) 0.6450(4) 0.1074(3) 0.0353(19) Uani 1 1 d . . .
N22 N -0.0567(5) 0.6612(4) 0.0852(4) 0.043(2) Uani 1 1 d . . .
N30 N 0.2880(4) 0.4940(3) 0.1787(3) 0.0218(15) Uani 1 1 d . . .
N31 N 0.2134(5) 0.4729(3) 0.1561(3) 0.0358(19) Uani 1 1 d . . .
N32 N 0.2084(5) 0.4123(3) 0.1633(4) 0.040(2) Uani 1 1 d . . .
N40 N 0.2329(5) 0.6703(3) 0.3485(3) 0.0281(17) Uani 1 1 d . . .
N41 N 0.2926(5) 0.6633(3) 0.3929(3) 0.0318(18) Uani 1 1 d . . .
N42 N 0.2567(6) 0.6555(4) 0.4418(3) 0.037(2) Uani 1 1 d . . .
N50 N 0.5598(5) 0.6658(3) 0.2528(3) 0.0236(16) Uani 1 1 d . . .
N51 N 0.5764(5) 0.6614(3) 0.3091(3) 0.0322(18) Uani 1 1 d . . .
N52 N 0.6600(6) 0.6591(4) 0.3195(4) 0.045(2) Uani 1 1 d . . .
H52 H 0.6855 0.6557 0.3541 0.053 Uiso 1 1 calc R . .
N60 N 0.3296(5) 0.8619(3) 0.1935(3) 0.0240(16) Uani 1 1 d . . .
N61 N 0.3641(6) 0.8930(3) 0.1500(3) 0.038(2) Uani 1 1 d . . .
N62 N 0.3770(6) 0.9521(3) 0.1639(3) 0.040(2) Uani 1 1 d . . .
C13 C 0.4607(6) 0.6674(4) -0.0570(4) 0.029(2) Uani 1 1 d . . .
C14 C 0.4926(6) 0.6350(4) -0.1025(4) 0.037(2) Uani 1 1 d . . .
H14 H 0.5175 0.6551 -0.1340 0.044 Uiso 1 1 calc R . .
C15 C 0.4863(7) 0.5717(4) -0.0996(4) 0.037(2) Uani 1 1 d . . .
H15 H 0.5082 0.5475 -0.1296 0.045 Uiso 1 1 calc R . .
C16 C 0.4478(7) 0.5417(4) -0.0528(4) 0.035(2) Uani 1 1 d . . .
H16 H 0.4429 0.4981 -0.0530 0.042 Uiso 1 1 calc R . .
C17 C 0.4178(6) 0.5740(4) -0.0080(3) 0.028(2) Uani 1 1 d . . .
H17 H 0.3933 0.5539 0.0237 0.033 Uiso 1 1 calc R . .
C18 C 0.4246(6) 0.6384(4) -0.0103(3) 0.0261(19) Uani 1 1 d . . .
C23 C -0.0594(6) 0.7237(5) 0.0856(4) 0.040(2) Uani 1 1 d . . .
C24 C -0.1276(7) 0.7640(5) 0.0687(5) 0.054(3) Uani 1 1 d . . .
H24 H -0.1821 0.7492 0.0535 0.065 Uiso 1 1 calc R . .
C25 C -0.1113(8) 0.8258(5) 0.0755(5) 0.056(3) Uani 1 1 d . . .
H25 H -0.1560 0.8543 0.0647 0.067 Uiso 1 1 calc R . .
C26 C -0.0337(7) 0.8477(5) 0.0971(4) 0.045(3) Uani 1 1 d . . .
H26 H -0.0249 0.8909 0.0998 0.054 Uiso 1 1 calc R . .
C27 C 0.0335(7) 0.8079(4) 0.1153(4) 0.038(2) Uani 1 1 d . . .
H27 H 0.0871 0.8233 0.1314 0.046 Uiso 1 1 calc R . .
C28 C 0.0194(6) 0.7460(4) 0.1093(4) 0.033(2) Uani 1 1 d . . .
C11S C -0.0939(10) 0.3356(6) 0.0411(6) 0.079(4) Uani 1 1 d . . .
H11A H -0.0561 0.3008 0.0536 0.094 Uiso 1 1 calc R . .
H11B H -0.1018 0.3339 -0.0015 0.094 Uiso 1 1 calc R . .
C12S C -0.1821(11) 0.3286(6) 0.0673(6) 0.086(5) Uani 1 1 d . . .
H12A H -0.1736 0.3216 0.1089 0.130 Uiso 1 1 calc R . .
H12B H -0.2132 0.2936 0.0495 0.130 Uiso 1 1 calc R . .
H12C H -0.2163 0.3662 0.0604 0.130 Uiso 1 1 calc R . .
C33 C 0.2836(6) 0.3938(4) 0.1915(4) 0.028(2) Uani 1 1 d . . .
C34 C 0.3106(6) 0.3359(4) 0.2115(4) 0.031(2) Uani 1 1 d . . .
H34 H 0.2738 0.3009 0.2068 0.037 Uiso 1 1 calc R . .
C35 C 0.3895(7) 0.3314(4) 0.2375(4) 0.037(2) Uani 1 1 d . . .
H35 H 0.4111 0.2919 0.2485 0.044 Uiso 1 1 calc R . .
C36 C 0.4426(7) 0.3843(4) 0.2494(4) 0.035(2) Uani 1 1 d . . .
H36 H 0.4966 0.3800 0.2708 0.042 Uiso 1 1 calc R . .
C37 C 0.4161(6) 0.4417(4) 0.2299(3) 0.027(2) Uani 1 1 d . . .
H37 H 0.4520 0.4769 0.2359 0.032 Uiso 1 1 calc R . .
C38 C 0.3350(6) 0.4460(3) 0.2012(3) 0.0237(18) Uani 1 1 d . . .
C32S C -0.2599(14) 0.5799(8) -0.0072(8) 0.044(3) Uani 0.50 1 d PD . 2
H32A H -0.3207 0.5673 -0.0137 0.066 Uiso 0.25 1 calc PR . 2
H32B H -0.2292 0.5744 -0.0428 0.066 Uiso 0.25 1 calc PR . 2
H32C H -0.2574 0.6232 0.0043 0.066 Uiso 0.25 1 calc PR . 2
H32D H -0.2175 0.6093 -0.0211 0.066 Uiso 0.25 1 calc PR . 2
H32E H -0.3090 0.6023 0.0080 0.066 Uiso 0.25 1 calc PR . 2
H32F H -0.2809 0.5534 -0.0391 0.066 Uiso 0.25 1 calc PR . 2
C43 C 0.1684(7) 0.6590(4) 0.4301(4) 0.037(2) Uani 1 1 d . . .
C44 C 0.1009(8) 0.6556(5) 0.4669(4) 0.050(3) Uani 1 1 d . . .
H44 H 0.1115 0.6504 0.5072 0.060 Uiso 1 1 calc R . .
C45 C 0.0148(8) 0.6601(5) 0.4419(4) 0.057(3) Uani 1 1 d . . .
H45 H -0.0336 0.6575 0.4656 0.068 Uiso 1 1 calc R . .
C46 C 0.0014(8) 0.6685(5) 0.3820(5) 0.052(3) Uani 1 1 d . . .
H46 H -0.0563 0.6703 0.3654 0.063 Uiso 1 1 calc R . .
C47 C 0.0707(7) 0.6743(4) 0.3469(4) 0.042(3) Uani 1 1 d . . .
H47 H 0.0613 0.6823 0.3069 0.050 Uiso 1 1 calc R . .
C48 C 0.1539(7) 0.6681(4) 0.3711(4) 0.030(2) Uani 1 1 d . . .
C21S C 0.005(2) 0.3297(17) 0.1919(15) 0.114(13) Uani 0.50 1 d PD . 3
C21T C 0.038(2) 0.3177(11) 0.1788(11) 0.114(13) Uani 0.50 1 d PD . 3
C22S C 0.0647(10) 0.3115(8) 0.2415(7) 0.100(6) Uani 1 1 d D . 3
C53 C 0.7020(7) 0.6626(4) 0.2712(4) 0.037(2) Uani 1 1 d . . .
C54 C 0.7904(8) 0.6607(5) 0.2614(6) 0.057(3) Uani 1 1 d . . .
H54 H 0.8336 0.6574 0.2920 0.068 Uiso 1 1 calc R . .
C55 C 0.8111(7) 0.6638(5) 0.2058(6) 0.063(4) Uani 1 1 d . . .
H55 H 0.8706 0.6623 0.1970 0.076 Uiso 1 1 calc R . .
C56 C 0.7473(7) 0.6693(5) 0.1602(5) 0.049(3) Uani 1 1 d . . .
H56 H 0.7657 0.6723 0.1219 0.058 Uiso 1 1 calc R . .
C57 C 0.6611(6) 0.6705(4) 0.1688(5) 0.037(2) Uani 1 1 d . . .
H57 H 0.6184 0.6734 0.1379 0.045 Uiso 1 1 calc R . .
C58 C 0.6383(6) 0.6670(4) 0.2287(4) 0.031(2) Uani 1 1 d . . .
C63 C 0.3521(6) 0.9587(4) 0.2188(4) 0.035(2) Uani 1 1 d . . .
C64 C 0.3547(7) 1.0112(4) 0.2549(5) 0.043(3) Uani 1 1 d . . .
H64 H 0.3752 1.0497 0.2418 0.052 Uiso 1 1 calc R . .
C65 C 0.3272(7) 1.0044(5) 0.3082(5) 0.055(3) Uani 1 1 d . . .
H65 H 0.3291 1.0389 0.3333 0.066 Uiso 1 1 calc R . .
C66 C 0.2944(7) 0.9463(4) 0.3292(4) 0.042(3) Uani 1 1 d . . .
H66 H 0.2746 0.9436 0.3672 0.050 Uiso 1 1 calc R . .
C67 C 0.2922(7) 0.8949(4) 0.2939(4) 0.038(2) Uani 1 1 d . . .
H67 H 0.2712 0.8565 0.3069 0.046 Uiso 1 1 calc R . .
C68 C 0.3221(6) 0.9019(4) 0.2384(4) 0.029(2) Uani 1 1 d . . .
C41S C 0.6966(12) 0.7494(9) -0.0602(7) 0.034(4) Uani 0.50 1 d P . 1
H41A H 0.6562 0.7290 -0.0888 0.041 Uiso 0.50 1 calc PR . 1
H41B H 0.6917 0.7297 -0.0221 0.041 Uiso 0.50 1 calc PR . 1
C42S C 0.7851(14) 0.7482(11) -0.0782(7) 0.058(7) Uani 0.50 1 d P . 1
H42A H 0.8044 0.7055 -0.0817 0.087 Uiso 0.25 1 calc PR . 1
H42B H 0.8231 0.7696 -0.0496 0.087 Uiso 0.25 1 calc PR . 1
H42C H 0.7879 0.7688 -0.1156 0.087 Uiso 0.25 1 calc PR . 1
H42D H 0.8059 0.7905 -0.0829 0.087 Uiso 0.25 1 calc PR . 1
H42E H 0.7872 0.7263 -0.1150 0.087 Uiso 0.25 1 calc PR . 1
H42F H 0.8223 0.7271 -0.0490 0.087 Uiso 0.25 1 calc PR . 1
C31S C -0.2170(13) 0.5407(8) 0.0401(9) 0.044(3) Uani 0.50 1 d PD . 2
H31A H -0.2512 0.5463 0.0747 0.053 Uiso 0.50 1 calc PR . 2
H31B H -0.2247 0.4973 0.0281 0.053 Uiso 0.50 1 calc PR . 2
O12W O 0.388(3) 0.9975(18) -0.0043(18) 0.097(4) Uani 0.25 1 d P . .
O3W O -0.2139(19) 0.5600(12) -0.0005(13) 0.044(3) Uani 0.25 1 d P D 1
K2 K 0.0000 0.5000 0.0000 0.0460(17) Uani 0.50 2 d SP . .

loop_
_atom_site_aniso_label
_atom_site_aniso_U_11
_atom_site_aniso_U_22
_atom_site_aniso_U_33
_atom_site_aniso_U_23
_atom_site_aniso_U_13
_atom_site_aniso_U_12
Re1 0.02281(19) 0.01473(17) 0.01617(16) -0.00130(12) 0.00268(13) 0.00061(13)
Re2 0.02159(19) 0.01835(17) 0.01767(16) -0.00113(12) 0.00246(13) 0.00109(13)
Re3 0.02310(19) 0.01434(16) 0.01685(16) -0.00127(12) 0.00196(13) 0.00003(13)
Re4 0.0243(2) 0.01757(17) 0.01615(16) -0.00174(12) 0.00280(13) 0.00162(13)
Re5 0.02219(19) 0.01394(16) 0.01776(16) -0.00219(12) 0.00127(13) 0.00042(13)
Re6 0.02461(19) 0.01418(17) 0.01871(16) -0.00218(12) 0.00172(13) 0.00195(13)
Se1 0.0282(5) 0.0202(4) 0.0213(4) 0.0016(3) 0.0021(4) 0.0025(4)
Se2 0.0261(5) 0.0214(4) 0.0192(4) -0.0025(3) 0.0010(3) -0.0012(3)
Se3 0.0256(5) 0.0244(4) 0.0225(4) 0.0001(3) 0.0040(4) -0.0008(4)
Se4 0.0300(5) 0.0178(4) 0.0195(4) 0.0007(3) 0.0010(3) 0.0010(3)
Se5 0.0281(5) 0.0184(4) 0.0201(4) -0.0043(3) -0.0003(3) 0.0010(3)
Se6 0.0255(5) 0.0176(4) 0.0245(4) -0.0011(3) 0.0019(3) -0.0001(3)
Se7 0.0247(5) 0.0157(4) 0.0198(4) -0.0033(3) 0.0020(3) 0.0015(3)
Se8 0.0262(5) 0.0224(4) 0.0219(4) -0.0039(3) 0.0034(4) 0.0051(4)
K1 0.042(4) 0.085(4) 0.079(5) 0.029(4) 0.024(3) 0.002(3)
K3 0.079(2) 0.0518(15) 0.0472(15) -0.0017(12) 0.0030(14) -0.0055(14)
K4 0.080(4) 0.061(3) 0.051(3) 0.011(3) 0.008(3) 0.002(3)
K5 0.156(10) 0.085(6) 0.086(5) 0.008(4) 0.023(6) -0.026(5)
O1W 0.059(4) 0.071(4) 0.123(5) -0.006(4) -0.017(4) -0.008(3)
O4W 0.059(4) 0.071(4) 0.123(5) -0.006(4) -0.017(4) -0.008(3)
O5W 0.042(4) 0.085(4) 0.079(5) 0.029(4) 0.024(3) 0.002(3)
O1S 0.059(4) 0.071(4) 0.123(5) -0.006(4) -0.017(4) -0.008(3)
O18W 0.110(7) 0.086(6) 0.094(7) 0.000(5) 0.003(6) 0.001(6)
O3S 0.040(6) 0.026(5) 0.063(6) 0.001(4) -0.030(5) -0.008(4)
O17W 0.19(2) 0.080(13) 0.043(10) 0.017(9) 0.013(11) 0.024(14)
O2S 0.066(7) 0.109(8) 0.105(8) 0.054(6) -0.023(6) -0.044(6)
O15W 0.19(2) 0.080(13) 0.043(10) 0.017(9) 0.013(11) 0.024(14)
O2W 0.059(4) 0.071(4) 0.123(5) -0.006(4) -0.017(4) -0.008(3)
O16W 0.19(2) 0.080(13) 0.043(10) 0.017(9) 0.013(11) 0.024(14)
O6W 0.125(8) 0.095(7) 0.104(8) 0.010(6) 0.035(7) -0.013(6)
O14W 0.110(7) 0.086(6) 0.094(7) 0.000(5) 0.003(6) 0.001(6)
O7W 0.125(8) 0.095(7) 0.104(8) 0.010(6) 0.035(7) -0.013(6)
O11W 0.156(10) 0.085(6) 0.086(5) 0.008(4) 0.023(6) -0.026(5)
O10W 0.110(7) 0.086(6) 0.094(7) 0.000(5) 0.003(6) 0.001(6)
O8W 0.110(7) 0.086(6) 0.094(7) 0.000(5) 0.003(6) 0.001(6)
O4S 0.047(10) 0.115(15) 0.020(7) -0.006(8) -0.010(7) -0.010(10)
N10 0.033(5) 0.021(4) 0.020(4) 0.001(3) 0.003(3) 0.003(3)
N11 0.033(5) 0.023(4) 0.037(4) -0.002(3) 0.010(4) 0.003(3)
N12 0.035(5) 0.041(5) 0.024(4) 0.000(3) 0.016(3) 0.005(4)
N20 0.026(4) 0.028(4) 0.024(4) -0.002(3) -0.001(3) -0.003(3)
N21 0.031(5) 0.036(5) 0.039(5) -0.003(4) -0.002(4) -0.005(4)
N22 0.021(5) 0.046(5) 0.061(6) 0.008(4) -0.007(4) -0.003(4)
N30 0.018(4) 0.016(3) 0.030(4) -0.001(3) -0.004(3) 0.002(3)
N31 0.038(5) 0.025(4) 0.043(5) 0.003(3) -0.009(4) -0.008(4)
N32 0.041(5) 0.023(4) 0.056(5) 0.003(4) -0.001(4) -0.004(4)
N40 0.039(5) 0.029(4) 0.017(4) 0.000(3) 0.003(3) 0.007(3)
N41 0.045(5) 0.031(4) 0.020(4) -0.001(3) 0.009(4) 0.000(4)
N42 0.050(6) 0.041(5) 0.022(4) -0.004(3) 0.010(4) 0.002(4)
N50 0.030(4) 0.014(3) 0.026(4) -0.006(3) -0.001(3) 0.000(3)
N51 0.025(4) 0.032(4) 0.039(5) -0.006(3) -0.010(4) 0.001(3)
N52 0.041(6) 0.043(5) 0.047(5) -0.020(4) -0.024(4) 0.007(4)
N60 0.026(4) 0.016(4) 0.029(4) 0.000(3) 0.002(3) 0.003(3)
N61 0.055(6) 0.022(4) 0.037(4) -0.001(3) -0.006(4) -0.007(4)
N62 0.060(6) 0.017(4) 0.043(5) 0.001(3) -0.004(4) 0.003(4)
C13 0.035(6) 0.028(5) 0.026(5) 0.003(4) 0.013(4) 0.005(4)
C14 0.045(7) 0.040(6) 0.026(5) -0.002(4) 0.011(4) -0.006(5)
C15 0.046(7) 0.045(6) 0.022(5) -0.010(4) 0.010(4) 0.009(5)
C16 0.052(7) 0.025(5) 0.029(5) -0.002(4) 0.006(5) 0.002(4)
C17 0.034(5) 0.026(5) 0.024(4) -0.002(4) 0.005(4) 0.002(4)
C18 0.028(5) 0.028(5) 0.022(4) 0.006(4) -0.002(4) 0.008(4)
C23 0.026(6) 0.048(6) 0.046(6) 0.008(5) -0.001(5) 0.001(5)
C24 0.029(6) 0.065(8) 0.068(8) 0.013(6) -0.007(6) 0.004(6)
C25 0.051(8) 0.060(8) 0.055(7) 0.024(6) -0.010(6) 0.012(6)
C26 0.056(8) 0.036(6) 0.043(6) 0.004(5) 0.009(5) 0.017(5)
C27 0.041(6) 0.035(6) 0.039(6) 0.002(4) 0.008(5) 0.008(5)
C28 0.031(6) 0.041(6) 0.027(5) 0.006(4) 0.002(4) 0.016(4)
C11S 0.107(14) 0.066(9) 0.060(9) -0.006(7) -0.025(9) 0.020(9)
C12S 0.103(14) 0.092(11) 0.062(9) 0.002(8) -0.019(9) 0.029(9)
C33 0.033(5) 0.018(4) 0.031(5) -0.003(4) 0.001(4) -0.005(4)
C34 0.036(6) 0.023(5) 0.034(5) 0.008(4) -0.005(4) -0.004(4)
C35 0.042(6) 0.020(5) 0.050(6) 0.002(4) 0.006(5) 0.006(4)
C36 0.042(6) 0.025(5) 0.039(5) -0.002(4) -0.001(5) 0.003(4)
C37 0.037(6) 0.016(4) 0.028(5) 0.000(3) 0.000(4) -0.001(4)
C38 0.030(5) 0.014(4) 0.028(4) 0.001(3) 0.001(4) -0.001(4)
C32S 0.040(6) 0.026(5) 0.063(6) 0.001(4) -0.030(5) -0.008(4)
C43 0.048(7) 0.034(5) 0.029(5) 0.001(4) 0.009(5) -0.001(5)
C44 0.064(9) 0.053(7) 0.036(6) 0.009(5) 0.021(6) 0.008(6)
C45 0.061(9) 0.081(9) 0.030(6) -0.002(5) 0.021(6) 0.012(7)
C46 0.038(7) 0.063(8) 0.054(7) -0.010(6) -0.008(6) 0.004(6)
C47 0.054(7) 0.050(6) 0.023(5) -0.005(4) 0.016(5) 0.010(5)
C48 0.038(6) 0.028(5) 0.024(5) 0.001(4) 0.009(4) 0.002(4)
C21S 0.05(3) 0.14(2) 0.15(2) 0.068(18) 0.007(19) -0.049(18)
C21T 0.05(3) 0.14(2) 0.15(2) 0.068(18) 0.007(19) -0.049(18)
C22S 0.076(12) 0.140(15) 0.085(11) 0.043(10) 0.004(9) -0.026(10)
C53 0.032(6) 0.034(5) 0.044(6) -0.010(4) 0.004(5) 0.002(4)
C54 0.036(7) 0.069(8) 0.065(8) -0.010(6) -0.008(6) 0.003(6)
C55 0.023(6) 0.066(8) 0.100(11) -0.009(7) -0.003(7) -0.005(6)
C56 0.038(7) 0.051(7) 0.059(7) 0.003(5) 0.015(6) -0.006(5)
C57 0.027(6) 0.028(5) 0.058(7) -0.006(4) 0.000(5) -0.002(4)
C58 0.025(5) 0.018(4) 0.050(6) -0.003(4) 0.003(4) -0.005(4)
C63 0.041(6) 0.017(4) 0.044(6) -0.001(4) -0.011(5) -0.004(4)
C64 0.052(7) 0.023(5) 0.055(7) -0.011(5) 0.003(5) 0.002(5)
C65 0.053(8) 0.032(6) 0.077(8) -0.033(6) -0.017(6) 0.011(5)
C66 0.045(7) 0.037(6) 0.044(6) -0.010(5) -0.001(5) 0.010(5)
C67 0.046(6) 0.022(5) 0.046(6) -0.010(4) -0.009(5) 0.003(4)
C68 0.028(5) 0.030(5) 0.029(5) -0.004(4) -0.001(4) 0.005(4)
C41S 0.033(12) 0.046(12) 0.022(9) 0.016(8) -0.008(8) -0.005(9)
C42S 0.063(16) 0.097(19) 0.012(9) 0.016(10) -0.021(9) -0.023(14)
C31S 0.040(6) 0.026(5) 0.063(6) 0.001(4) -0.030(5) -0.008(4)
O12W 0.110(7) 0.086(6) 0.094(7) 0.000(5) 0.003(6) 0.001(6)
O3W 0.040(6) 0.026(5) 0.063(6) 0.001(4) -0.030(5) -0.008(4)
K2 0.050(4) 0.069(4) 0.018(3) -0.010(3) -0.002(3) 0.029(4)

loop_
_atom_type_symbol
_atom_type_description
_atom_type_scat_dispersion_real
_atom_type_scat_dispersion_imag
_atom_type_scat_source
C C 0.0033 0.0016 'International Tables Vol C Tables 4.2.6.8 and 6.1.1.4'
H H 0.0000 0.0000 'International Tables Vol C Tables 4.2.6.8 and 6.1.1.4'
N N 0.0061 0.0033 'International Tables Vol C Tables 4.2.6.8 and 6.1.1.4'
O O 0.0106 0.0060 'International Tables Vol C Tables 4.2.6.8 and 6.1.1.4'
K K 0.2009 0.2494 'International Tables Vol C Tables 4.2.6.8 and 6.1.1.4'
Se Se -0.0929 2.2259 'International Tables Vol C Tables 4.2.6.8 and 6.1.1.4'
Re Re -1.0185 7.2310 'International Tables Vol C Tables 4.2.6.8 and 6.1.1.4'

loop_
_geom_angle_atom_site_label_1
_geom_angle_atom_site_label_2
_geom_angle_atom_site_label_3
_geom_angle
_geom_angle_site_symmetry_1
_geom_angle_site_symmetry_3
N10 Re1 Se2 92.86(19) . .
N10 Re1 Se6 89.97(19) . .
Se2 Re1 Se6 177.13(3) . .
N10 Re1 Se1 91.04(18) . .
Se2 Re1 Se1 89.28(3) . .
Se6 Re1 Se1 90.17(3) . .
N10 Re1 Se7 91.89(18) . .
Se2 Re1 Se7 90.16(3) . .
Se6 Re1 Se7 90.25(3) . .
Se1 Re1 Se7 177.04(3) . .
N10 Re1 Re6 133.58(17) . .
Se2 Re1 Re6 118.72(2) . .
Se6 Re1 Re6 58.69(2) . .
Se1 Re1 Re6 58.98(2) . .
Se7 Re1 Re6 118.91(2) . .
N10 Re1 Re5 134.0(2) . .
Se2 Re1 Re5 119.05(2) . .
Se6 Re1 Re5 58.92(2) . .
Se1 Re1 Re5 119.31(2) . .
Se7 Re1 Re5 58.586(19) . .
Re6 Re1 Re5 60.339(12) . .
N10 Re1 Re3 136.09(17) . .
Se2 Re1 Re3 58.77(2) . .
Se6 Re1 Re3 119.21(2) . .
Se1 Re1 Re3 118.59(2) . .
Se7 Re1 Re3 58.75(2) . .
Re6 Re1 Re3 90.321(13) . .
Re5 Re1 Re3 60.295(12) . .
N10 Re1 Re2 135.9(2) . .
Se2 Re1 Re2 58.80(2) . .
Se6 Re1 Re2 118.61(2) . .
Se1 Re1 Re2 58.65(2) . .
Se7 Re1 Re2 118.68(2) . .
Re6 Re1 Re2 59.929(12) . .
Re5 Re1 Re2 90.118(14) . .
Re3 Re1 Re2 59.945(12) . .
N20 Re2 Se3 92.83(18) . .
N20 Re2 Se1 90.26(18) . .
Se3 Re2 Se1 176.88(3) . .
N20 Re2 Se2 92.36(18) . .
Se3 Re2 Se2 90.48(3) . .
Se1 Re2 Se2 89.03(3) . .
N20 Re2 Se8 91.18(18) . .
Se3 Re2 Se8 89.56(3) . .
Se1 Re2 Se8 90.74(3) . .
Se2 Re2 Se8 176.46(3) . .
N20 Re2 Re6 133.60(18) . .
Se3 Re2 Re6 118.78(2) . .
Se1 Re2 Re6 58.93(2) . .
Se2 Re2 Re6 118.28(2) . .
Se8 Re2 Re6 58.76(2) . .
N20 Re2 Re3 136.10(18) . .
Se3 Re2 Re3 58.69(2) . .
Se1 Re2 Re3 118.56(2) . .
Se2 Re2 Re3 58.67(2) . .
Se8 Re2 Re3 118.54(2) . .
Re6 Re2 Re3 90.291(15) . .
N20 Re2 Re1 134.73(18) . .
Se3 Re2 Re1 118.66(2) . .
Se1 Re2 Re1 58.58(2) . .
Se2 Re2 Re1 58.44(2) . .
Se8 Re2 Re1 118.58(2) . .
Re6 Re2 Re1 59.842(12) . .
Re3 Re2 Re1 59.981(12) . .
N20 Re2 Re4 135.61(18) . .
Se3 Re2 Re4 58.64(2) . .
Se1 Re2 Re4 119.05(2) . .
Se2 Re2 Re4 118.61(2) . .
Se8 Re2 Re4 58.57(2) . .
Re6 Re2 Re4 60.135(12) . .
Re3 Re2 Re4 59.967(12) . .
Re1 Re2 Re4 89.643(15) . .
N30 Re3 Se4 92.39(18) . .
N30 Re3 Se3 88.51(18) . .
Se4 Re3 Se3 90.03(3) . .
N30 Re3 Se2 91.03(18) . .
Se4 Re3 Se2 176.55(3) . .
Se3 Re3 Se2 90.50(3) . .
N30 Re3 Se7 94.96(18) . .
Se4 Re3 Se7 89.19(3) . .
Se3 Re3 Se7 176.48(3) . .
Se2 Re3 Se7 90.09(3) . .
N30 Re3 Re2 132.08(18) . .
Se4 Re3 Re2 118.84(2) . .
Se3 Re3 Re2 58.63(2) . .
Se2 Re3 Re2 58.76(2) . .
Se7 Re3 Re2 118.95(2) . .
N30 Re3 Re1 136.81(17) . .
Se4 Re3 Re1 118.37(2) . .
Se3 Re3 Re1 118.69(2) . .
Se2 Re3 Re1 58.50(2) . .
Se7 Re3 Re1 58.89(2) . .
Re2 Re3 Re1 60.074(12) . .
N30 Re3 Re4 133.25(17) . .
Se4 Re3 Re4 58.67(2) . .
Se3 Re3 Re4 58.70(2) . .
Se2 Re3 Re4 118.92(2) . .
Se7 Re3 Re4 118.08(2) . .
Re2 Re3 Re4 60.185(12) . .
Re1 Re3 Re4 89.821(13) . .
N30 Re3 Re5 137.96(18) . .
Se4 Re3 Re5 58.57(2) . .
Se3 Re3 Re5 118.32(2) . .
Se2 Re3 Re5 118.30(2) . .
Se7 Re3 Re5 58.457(19) . .
Re2 Re3 Re5 89.907(14) . .
Re1 Re3 Re5 59.800(12) . .
Re4 Re3 Re5 59.629(12) . .
N40 Re4 Se4 89.46(19) . .
N40 Re4 Se5 91.9(2) . .
Se4 Re4 Se5 90.68(3) . .
N40 Re4 Se3 91.5(2) . .
Se4 Re4 Se3 89.89(3) . .
Se5 Re4 Se3 176.48(3) . .
N40 Re4 Se8 93.75(19) . .
Se4 Re4 Se8 176.75(3) . .
Se5 Re4 Se8 89.69(3) . .
Se3 Re4 Se8 89.54(3) . .
N40 Re4 Re5 133.4(2) . .
Se4 Re4 Re5 58.78(2) . .
Se5 Re4 Re5 58.65(2) . .
Se3 Re4 Re5 118.93(2) . .
Se8 Re4 Re5 118.87(2) . .
N40 Re4 Re3 133.23(18) . .
Se4 Re4 Re3 58.55(2) . .
Se5 Re4 Re3 118.97(2) . .
Se3 Re4 Re3 58.60(2) . .
Se8 Re4 Re3 118.56(2) . .
Re5 Re4 Re3 60.339(12) . .
N40 Re4 Re6 136.79(18) . .
Se4 Re4 Re6 118.98(2) . .
Se5 Re4 Re6 58.64(2) . .
Se3 Re4 Re6 118.16(2) . .
Se8 Re4 Re6 58.65(2) . .
Re5 Re4 Re6 60.228(12) . .
Re3 Re4 Re6 89.958(13) . .
N40 Re4 Re2 136.5(2) . .
Se4 Re4 Re2 118.39(2) . .
Se5 Re4 Re2 118.31(2) . .
Se3 Re4 Re2 58.48(2) . .
Se8 Re4 Re2 58.71(2) . .
Re5 Re4 Re2 90.123(14) . .
Re3 Re4 Re2 59.848(12) . .
Re6 Re4 Re2 59.680(12) . .
N50 Re5 Se5 90.43(17) . .
N50 Re5 Se4 91.77(18) . .
Se5 Re5 Se4 90.81(3) . .
N50 Re5 Se7 92.59(17) . .
Se5 Re5 Se7 176.98(3) . .
Se4 Re5 Se7 89.28(3) . .
N50 Re5 Se6 91.84(18) . .
Se5 Re5 Se6 89.46(3) . .
Se4 Re5 Se6 176.38(3) . .
Se7 Re5 Se6 90.26(3) . .
N50 Re5 Re4 134.05(18) . .
Se5 Re5 Re4 58.88(2) . .
Se4 Re5 Re4 58.77(2) . .
Se7 Re5 Re4 118.78(2) . .
Se6 Re5 Re4 118.51(2) . .
N50 Re5 Re1 135.82(18) . .
Se5 Re5 Re1 118.42(2) . .
Se4 Re5 Re1 118.34(2) . .
Se7 Re5 Re1 59.02(2) . .
Se6 Re5 Re1 58.51(2) . .
Re4 Re5 Re1 90.116(15) . .
N50 Re5 Re6 134.28(16) . .
Se5 Re5 Re6 58.69(2) . .
Se4 Re5 Re6 118.91(2) . .
Se7 Re5 Re6 118.75(2) . .
Se6 Re5 Re6 58.35(2) . .
Re4 Re5 Re6 60.172(12) . .
Re1 Re5 Re6 59.738(12) . .
N50 Re5 Re3 135.97(16) . .
Se5 Re5 Re3 118.89(2) . .
Se4 Re5 Re3 58.43(2) . .
Se7 Re5 Re3 58.75(2) . .
Se6 Re5 Re3 118.40(2) . .
Re4 Re5 Re3 60.032(12) . .
Re1 Re5 Re3 59.905(12) . .
Re6 Re5 Re3 89.750(15) . .
N60 Re6 Se6 91.03(18) . .
N60 Re6 Se5 92.47(18) . .
Se6 Re6 Se5 89.56(3) . .
N60 Re6 Se8 92.15(18) . .
Se6 Re6 Se8 176.75(3) . .
Se5 Re6 Se8 89.65(3) . .
N60 Re6 Se1 90.98(18) . .
Se6 Re6 Se1 89.96(3) . .
Se5 Re6 Se1 176.52(3) . .
Se8 Re6 Se1 90.64(3) . .
N60 Re6 Re1 134.10(17) . .
Se6 Re6 Re1 58.71(2) . .
Se5 Re6 Re1 118.34(2) . .
Se8 Re6 Re1 119.09(2) . .
Se1 Re6 Re1 58.62(2) . .
N60 Re6 Re2 134.70(19) . .
Se6 Re6 Re2 118.93(2) . .
Se5 Re6 Re2 118.77(2) . .
Se8 Re6 Re2 58.89(2) . .
Se1 Re6 Re2 58.64(2) . .
Re1 Re6 Re2 60.228(12) . .
N60 Re6 Re4 136.01(17) . .
Se6 Re6 Re4 118.38(2) . .
Se5 Re6 Re4 58.59(2) . .
Se8 Re6 Re4 58.63(2) . .
Se1 Re6 Re4 118.80(2) . .
Re1 Re6 Re4 89.892(13) . .
Re2 Re6 Re4 60.184(12) . .
N60 Re6 Re5 135.24(19) . .
Se6 Re6 Re5 58.78(2) . .
Se5 Re6 Re5 58.42(2) . .
Se8 Re6 Re5 118.23(2) . .
Se1 Re6 Re5 118.54(2) . .
Re1 Re6 Re5 59.923(12) . .
Re2 Re6 Re5 90.051(14) . .
Re4 Re6 Re5 59.600(12) . .
Re1 Se1 Re2 62.77(2) . .
Re1 Se1 Re6 62.39(2) . .
Re2 Se1 Re6 62.43(2) . .
Re1 Se1 K3 98.73(5) . .
Re2 Se1 K3 157.41(6) . .
Re6 Se1 K3 98.29(5) . .
Re1 Se2 Re3 62.73(2) . .
Re1 Se2 Re2 62.76(2) . .
Re3 Se2 Re2 62.57(2) . .
Re2 Se3 Re3 62.68(2) . .
Re2 Se3 Re4 62.87(2) . .
Re3 Se3 Re4 62.70(2) . .
Re3 Se4 Re5 63.00(2) . .
Re3 Se4 Re4 62.79(2) . .
Re5 Se4 Re4 62.45(2) . .
Re3 Se4 K4 150.96(10) . 4_576
Re5 Se4 K4 92.38(10) . 4_576
Re4 Se4 K4 93.02(10) . 4_576
Re5 Se5 Re4 62.47(2) . .
Re5 Se5 Re6 62.90(2) . .
Re4 Se5 Re6 62.77(2) . .
Re5 Se5 K4 92.03(9) . 4_576
Re4 Se5 K4 92.55(10) . 4_576
Re6 Se5 K4 150.40(9) . 4_576
Re6 Se6 Re1 62.60(2) . .
Re6 Se6 Re5 62.87(2) . .
Re1 Se6 Re5 62.57(2) . .
Re6 Se6 K3 89.67(5) . .
Re1 Se6 K3 89.89(5) . .
Re5 Se6 K3 147.30(5) . .
Re5 Se7 Re3 62.80(2) . .
Re5 Se7 Re1 62.40(2) . .
Re3 Se7 Re1 62.36(2) . .
Re4 Se8 Re6 62.72(2) . .
Re4 Se8 Re2 62.71(2) . .
Re6 Se8 Re2 62.35(2) . .
O5W K1 O1W 44(2) . .
O5W K1 O3S 70(2) . .
O1W K1 O3S 70.3(4) . .
O5W K1 O2S 55(2) . .
O1W K1 O2S 72.3(3) . .
O3S K1 O2S 125.3(4) . .
O5W K1 O1S 28(2) . .
O1W K1 O1S 71.5(3) . .
O3S K1 O1S 76.8(4) . .
O2S K1 O1S 54.0(3) . .
O5W K1 C66 125(3) . 2_545
O1W K1 C66 158.8(4) . 2_545
O3S K1 C66 89.1(4) . 2_545
O2S K1 C66 118.7(3) . 2_545
O1S K1 C66 99.6(3) . 2_545
O5W K1 C31S 80(2) . .
O1W K1 C31S 89.1(5) . .
O3S K1 C31S 19.3(4) . .
O2S K1 C31S 131.5(5) . .
O1S K1 C31S 77.7(4) . .
C66 K1 C31S 70.1(4) 2_545 .
O5W K1 K2 27(2) . .
O1W K1 K2 39.8(2) . .
O3S K1 K2 44.0(3) . .
O2S K1 K2 82.2(2) . .
O1S K1 K2 46.0(2) . .
C66 K1 K2 120.6(3) 2_545 .
C31S K1 K2 57.7(4) . .
O8W K3 N42 128.1(4) . 4_575
O8W K3 O14W 107.4(6) . .
N42 K3 O14W 81.7(5) 4_575 .
O8W K3 N61 106.0(4) . .
N42 K3 N61 125.8(3) 4_575 .
O14W K3 N61 78.9(4) . .
O8W K3 N11 84.1(4) . .
N42 K3 N11 78.7(2) 4_575 .
O14W K3 N11 160.3(5) . .
N61 K3 N11 114.0(2) . .
O8W K3 O12W 83.7(10) . .
N42 K3 O12W 88.7(9) 4_575 .
O14W K3 O12W 25.5(9) . .
N61 K3 O12W 94.3(8) . .
N11 K3 O12W 151.3(8) . .
O8W K3 K4 59.6(4) . .
N42 K3 K4 68.7(2) 4_575 .
O14W K3 K4 106.3(4) . .
N61 K3 K4 165.5(2) . .
N11 K3 K4 65.06(18) . .
O12W K3 K4 86.4(8) . .
O8W K3 Se1 138.5(4) . .
N42 K3 Se1 74.39(16) 4_575 .
O14W K3 Se1 110.6(5) . .
N61 K3 Se1 66.31(16) . .
N11 K3 Se1 65.21(15) . .
O12W K3 Se1 135.9(9) . .
K4 K3 Se1 122.20(13) . .
O8W K3 Se6 82.1(4) . .
N42 K3 Se6 125.80(17) 4_575 .
O14W K3 Se6 137.1(4) . .
N61 K3 Se6 58.45(16) . .
N11 K3 Se6 58.93(16) . .
O12W K3 Se6 143.8(8) . .
K4 K3 Se6 114.01(12) . .
Se1 K3 Se6 58.59(4) . .
O8W K3 K5 78.1(4) . 3_675
N42 K3 K5 120.6(2) 4_575 3_675
O14W K3 K5 39.3(5) . 3_675
N61 K3 K5 62.46(18) . 3_675
N11 K3 K5 159.5(2) . 3_675
O12W K3 K5 36.2(8) . 3_675
K4 K3 K5 112.87(16) . 3_675
Se1 K3 K5 124.01(13) . 3_675
Se6 K3 K5 108.03(14) . 3_675
O8W K3 K5 42.5(4) . .
N42 K3 K5 93.6(2) 4_575 .
O14W K3 K5 79.0(5) . .
N61 K3 K5 130.6(2) . .
N11 K3 K5 100.84(19) . .
O12W K3 K5 54.0(9) . .
K4 K3 K5 40.71(15) . .
Se1 K3 K5 162.84(13) . .
Se6 K3 K5 124.23(15) . .
K5 K3 K5 72.56(19) 3_675 .
N12 K4 N41 84.1(3) . 4_575
N12 K4 N51 113.5(3) . 4_575
N41 K4 N51 121.7(3) 4_575 4_575
N12 K4 K5 144.8(3) . .
N41 K4 K5 120.4(3) 4_575 .
N51 K4 K5 76.7(3) 4_575 .
N12 K4 O8W 86.0(4) . .
N41 K4 O8W 122.8(5) 4_575 .
N51 K4 O8W 113.9(5) 4_575 .
K5 K4 O8W 60.0(4) . .
N12 K4 O11W 155.0(5) . .
N41 K4 O11W 101.2(6) 4_575 .
N51 K4 O11W 84.8(5) 4_575 .
K5 K4 O11W 19.3(5) . .
O8W K4 O11W 70.4(6) . .
N12 K4 K3 74.25(19) . .
N41 K4 K3 70.4(2) 4_575 .
N51 K4 K3 165.3(3) 4_575 .
K5 K4 K3 90.0(2) . .
O8W K4 K3 52.7(4) . .
O11W K4 K3 84.5(5) . .
N12 K4 O4S 80.3(4) . .
N41 K4 O4S 164.1(4) 4_575 .
N51 K4 O4S 68.1(3) 4_575 .
K5 K4 O4S 72.6(4) . .
O8W K4 O4S 53.4(5) . .
O11W K4 O4S 91.8(6) . .
K3 K4 O4S 102.3(3) . .
N12 K4 N11 22.08(18) . .
N41 K4 N11 76.8(2) 4_575 .
N51 K4 N11 135.0(3) 4_575 .
K5 K4 N11 132.7(3) . .
O8W K4 N11 73.6(4) . .
O11W K4 N11 135.2(5) . .
K3 K4 N11 52.19(15) . .
O4S K4 N11 87.6(3) . .
N12 K4 Se4 134.7(3) . 4_575
N41 K4 Se4 63.76(19) 4_575 4_575
N51 K4 Se4 65.95(18) 4_575 4_575
K5 K4 Se4 80.5(2) . 4_575
O8W K4 Se4 137.7(4) . 4_575
O11W K4 Se4 67.4(5) . 4_575
K3 K4 Se4 118.39(18) . 4_575
O4S K4 Se4 130.7(3) . 4_575
N11 K4 Se4 138.9(2) . 4_575
N12 K4 Se5 77.0(2) . 4_575
N41 K4 Se5 66.13(19) 4_575 4_575
N51 K4 Se5 65.18(19) 4_575 4_575
K5 K4 Se5 134.0(2) . 4_575
O8W K4 Se5 160.1(4) . 4_575
O11W K4 Se5 127.7(5) . 4_575
K3 K4 Se5 129.50(19) . 4_575
O4S K4 Se5 112.6(3) . 4_575
N11 K4 Se5 93.14(18) . 4_575
Se4 K4 Se5 61.49(10) 4_575 4_575
O12W K5 O14W 28.8(10) 3_675 3_675
O12W K5 K4 123.1(10) 3_675 .
O14W K5 K4 138.4(6) 3_675 .
O12W K5 N62 97.6(10) 3_675 3_675
O14W K5 N62 77.9(5) 3_675 3_675
K4 K5 N62 139.3(4) . 3_675
O12W K5 O8W 60.8(10) 3_675 .
O14W K5 O8W 76.0(7) 3_675 .
K4 K5 O8W 64.0(4) . .
N62 K5 O8W 153.3(6) 3_675 .
O12W K5 K3 44.0(9) 3_675 3_675
O14W K5 K3 44.2(5) 3_675 3_675
K4 K5 K3 155.7(3) . 3_675
N62 K5 K3 59.1(2) 3_675 3_675
O8W K5 K3 104.0(4) . 3_675
O12W K5 K3 78.9(10) 3_675 .
O14W K5 K3 105.1(5) 3_675 .
K4 K5 K3 49.33(17) . .
N62 K5 K3 157.8(3) 3_675 .
O8W K5 K3 40.4(4) . .
K3 K5 K3 107.44(19) 3_675 .
O12W K5 K5 40.4(11) 3_675 3_675
O14W K5 K5 68.3(5) 3_675 3_675
K4 K5 K5 101.2(3) . 3_675
N62 K5 K5 111.8(3) 3_675 3_675
O8W K5 K5 62.9(4) . 3_675
K3 K5 K5 55.25(16) 3_675 3_675
K3 K5 K5 52.19(15) . 3_675
K2 O1W K1 97.7(3) . .
K1 O5W K2 147(3) . .
C11S O1S K2 136.7(8) . .
C11S O1S K1 129.6(9) . .
K2 O1S K1 84.0(3) . .
C31S O3S K2 124.8(13) . .
C31S O3S K1 113.4(12) . .
K2 O3S K1 90.7(4) . .
O16W O17W O15W 47(2) . .
C21S O2S C21T 27(3) . .
C21S O2S K1 112.0(19) . .
C21T O2S K1 138.0(17) . .
O16W O15W O14W 106(3) . .
O16W O15W O17W 37.7(19) . .
O14W O15W O17W 74.5(19) . .
O17W O16W O15W 95(3) . .
O12W O14W O15W 165(3) . .
O12W O14W K5 69(2) . 3_675
O15W O14W K5 123.7(15) . 3_675
O12W O14W K3 78(2) . .
O15W O14W K3 107.6(13) . .
K5 O14W K3 96.5(7) 3_675 .
K3 O8W K5 97.1(7) . .
K3 O8W K4 67.7(5) . .
K5 O8W K4 56.0(4) . .
C41S O4S K4 109.4(11) . .
N11 N10 C18 108.6(6) . .
N11 N10 Re1 120.2(5) . .
C18 N10 Re1 131.0(5) . .
N12 N11 N10 109.4(7) . .
N12 N11 K3 113.3(5) . .
N10 N11 K3 137.0(5) . .
N12 N11 K4 50.6(4) . .
N10 N11 K4 158.9(5) . .
K3 N11 K4 62.75(17) . .
N11 N12 C13 110.2(7) . .
N11 N12 K4 107.4(5) . .
C13 N12 K4 141.5(5) . .
N21 N20 C28 107.1(8) . .
N21 N20 Re2 121.6(6) . .
C28 N20 Re2 131.3(6) . .
N22 N21 N20 111.7(7) . .
N21 N22 C23 107.0(8) . .
N31 N30 C38 108.8(7) . .
N31 N30 Re3 117.7(5) . .
C38 N30 Re3 133.1(6) . .
N30 N31 N32 110.4(7) . .
N31 N32 C33 107.4(7) . .
C48 N40 N41 106.8(7) . .
C48 N40 Re4 133.3(6) . .
N41 N40 Re4 119.7(6) . .
N42 N41 N40 112.3(8) . .
N42 N41 K4 112.1(6) . 4_576
N40 N41 K4 135.6(5) . 4_576
N41 N42 C43 106.2(8) . .
N41 N42 K3 108.7(6) . 4_576
C43 N42 K3 144.9(6) . 4_576
N51 N50 C58 106.2(7) . .
N51 N50 Re5 121.0(6) . .
C58 N50 Re5 132.8(6) . .
N52 N51 N50 109.0(8) . .
N52 N51 K4 116.7(6) . 4_576
N50 N51 K4 134.3(6) . 4_576
N51 N52 C53 111.2(8) . .
N51 N52 H52 124.4 . .
C53 N52 H52 124.4 . .
N61 N60 C68 107.7(7) . .
N61 N60 Re6 120.3(5) . .
C68 N60 Re6 130.6(6) . .
N62 N61 N60 111.1(7) . .
N62 N61 K3 112.8(5) . .
N60 N61 K3 135.2(5) . .
N61 N62 C63 106.4(7) . .
N61 N62 K5 125.4(6) . 3_675
C63 N62 K5 128.1(6) . 3_675
N12 C13 C14 132.4(8) . .
N12 C13 C18 105.2(7) . .
C14 C13 C18 122.4(8) . .
C15 C14 C13 116.2(8) . .
C15 C14 H14 121.9 . .
C13 C14 H14 121.9 . .
C14 C15 C16 121.8(8) . .
C14 C15 H15 119.1 . .
C16 C15 H15 119.1 . .
C17 C16 C15 121.4(8) . .
C17 C16 H16 119.3 . .
C15 C16 H16 119.3 . .
C16 C17 C18 117.2(8) . .
C16 C17 H17 121.4 . .
C18 C17 H17 121.4 . .
N10 C18 C13 106.6(7) . .
N10 C18 C17 132.5(8) . .
C13 C18 C17 120.9(8) . .
N22 C23 C28 108.9(8) . .
N22 C23 C24 130.0(10) . .
C28 C23 C24 121.1(10) . .
C25 C24 C23 116.6(11) . .
C25 C24 H24 121.7 . .
C23 C24 H24 121.7 . .
C26 C25 C24 122.4(10) . .
C26 C25 H25 118.8 . .
C24 C25 H25 118.8 . .
C25 C26 C27 121.3(10) . .
C25 C26 H26 119.4 . .
C27 C26 H26 119.4 . .
C28 C27 C26 117.8(10) . .
C28 C27 H27 121.1 . .
C26 C27 H27 121.1 . .
C27 C28 N20 133.9(9) . .
C27 C28 C23 120.8(9) . .
N20 C28 C23 105.3(8) . .
O1S C11S C12S 112.2(11) . .
O1S C11S H11A 109.2 . .
C12S C11S H11A 109.2 . .
O1S C11S H11B 109.2 . .
C12S C11S H11B 109.2 . .
H11A C11S H11B 107.9 . .
C11S C12S H12A 109.5 . .
C11S C12S H12B 109.5 . .
H12A C12S H12B 109.5 . .
C11S C12S H12C 109.5 . .
H12A C12S H12C 109.5 . .
H12B C12S H12C 109.5 . .
N32 C33 C38 107.4(7) . .
N32 C33 C34 131.0(8) . .
C38 C33 C34 121.5(9) . .
C35 C34 C33 117.7(8) . .
C35 C34 H34 121.1 . .
C33 C34 H34 121.1 . .
C34 C35 C36 121.8(9) . .
C34 C35 H35 119.1 . .
C36 C35 H35 119.1 . .
C37 C36 C35 120.5(9) . .
C37 C36 H36 119.8 . .
C35 C36 H36 119.8 . .
C36 C37 C38 117.5(8) . .
C36 C37 H37 121.2 . .
C38 C37 H37 121.2 . .
N30 C38 C37 133.2(7) . .
N30 C38 C33 106.0(8) . .
C37 C38 C33 120.8(8) . .
C31S C32S H32A 109.5 . .
C31S C32S H32B 109.5 . .
H32A C32S H32B 109.5 . .
C31S C32S H32C 109.5 . .
H32A C32S H32C 109.5 . .
H32B C32S H32C 109.5 . .
C31S C32S H32D 109.5 . .
H32A C32S H32D 141.1 . .
H32B C32S H32D 56.3 . .
H32C C32S H32D 56.3 . .
C31S C32S H32E 109.5 . .
H32A C32S H32E 56.3 . .
H32B C32S H32E 141.1 . .
H32C C32S H32E 56.3 . .
H32D C32S H32E 109.5 . .
C31S C32S H32F 109.5 . .
H32A C32S H32F 56.3 . .
H32B C32S H32F 56.3 . .
H32C C32S H32F 141.1 . .
H32D C32S H32F 109.5 . .
H32E C32S H32F 109.5 . .
C44 C43 N42 130.0(10) . .
C44 C43 C48 121.9(10) . .
N42 C43 C48 108.1(8) . .
C43 C44 C45 117.3(10) . .
C43 C44 H44 121.3 . .
C45 C44 H44 121.3 . .
C46 C45 C44 119.9(10) . .
C46 C45 H45 120.1 . .
C44 C45 H45 120.1 . .
C47 C46 C45 121.1(11) . .
C47 C46 H46 119.4 . .
C45 C46 H46 119.4 . .
C46 C47 C48 118.6(9) . .
C46 C47 H47 120.7 . .
C48 C47 H47 120.7 . .
N40 C48 C43 106.6(9) . .
N40 C48 C47 132.4(8) . .
C43 C48 C47 121.0(9) . .
C21T C21S O2S 78(3) . .
C21T C21S C22S 78(3) . .
O2S C21S C22S 115.2(18) . .
C21S C21T O2S 75(3) . .
C21S C21T C22S 76(3) . .
O2S C21T C22S 113.5(19) . .
C21S C22S C21T 25(3) . .
N52 C53 C58 104.7(9) . .
N52 C53 C54 131.3(11) . .
C58 C53 C54 124.0(10) . .
C55 C54 C53 115.8(11) . .
C55 C54 H54 122.1 . .
C53 C54 H54 122.1 . .
C54 C55 C56 122.3(11) . .
C54 C55 H55 118.8 . .
C56 C55 H55 118.8 . .
C57 C56 C55 122.7(11) . .
C57 C56 H56 118.6 . .
C55 C56 H56 118.6 . .
C56 C57 C58 115.3(10) . .
C56 C57 H57 122.4 . .
C58 C57 H57 122.4 . .
N50 C58 C53 108.9(9) . .
N50 C58 C57 131.2(9) . .
C53 C58 C57 119.9(9) . .
N62 C63 C68 109.1(8) . .
N62 C63 C64 129.8(9) . .
C68 C63 C64 121.1(9) . .
C65 C64 C63 117.3(9) . .
C65 C64 H64 121.4 . .
C63 C64 H64 121.4 . .
C64 C65 C66 122.7(9) . .
C64 C65 H65 118.7 . .
C66 C65 H65 118.7 . .
C67 C66 C65 120.0(10) . .
C67 C66 K1 103.8(7) . 2
C65 C66 K1 102.1(6) . 2
C67 C66 H66 120.0 . .
C65 C66 H66 120.0 . .
K1 C66 H66 63.4 2 .
C66 C67 C68 117.3(9) . .
C66 C67 H67 121.4 . .
C68 C67 H67 121.4 . .
N60 C68 C67 132.7(8) . .
N60 C68 C63 105.6(7) . .
C67 C68 C63 121.7(8) . .
O4S C41S C42S 100.8(17) . .
O4S C41S H41A 111.6 . .
C42S C41S H41A 111.6 . .
O4S C41S H41B 111.6 . .
C42S C41S H41B 111.6 . .
H41A C41S H41B 109.4 . .
C41S C42S H42A 109.5 . .
C41S C42S H42B 109.5 . .
H42A C42S H42B 109.5 . .
C41S C42S H42C 109.5 . .
H42A C42S H42C 109.5 . .
H42B C42S H42C 109.5 . .
C41S C42S H42D 109.5 . .
H42A C42S H42D 141.1 . .
H42B C42S H42D 56.3 . .
H42C C42S H42D 56.3 . .
C41S C42S H42E 109.5 . .
H42A C42S H42E 56.3 . .
H42B C42S H42E 141.1 . .
H42C C42S H42E 56.3 . .
H42D C42S H42E 109.5 . .
C41S C42S H42F 109.5 . .
H42A C42S H42F 56.3 . .
H42B C42S H42F 56.3 . .
H42C C42S H42F 141.1 . .
H42D C42S H42F 109.5 . .
H42E C42S H42F 109.5 . .
O3S C31S C32S 122.2(18) . .
O3S C31S K1 47.3(9) . .
C32S C31S K1 167.7(12) . .
O3S C31S H31A 106.8 . .
C32S C31S H31A 106.8 . .
K1 C31S H31A 74.4 . .
O3S C31S H31B 106.8 . .
C32S C31S H31B 106.8 . .
K1 C31S H31B 84.2 . .
H31A C31S H31B 106.6 . .
O14W O12W K5 83(2) . 3_675
O14W O12W K3 77(2) . .
K5 O12W K3 99.8(14) 3_675 .
O1W K2 O1W 180.000(1) 3_565 .
O1W K2 O3S 106.5(3) 3_565 .
O1W K2 O3S 73.5(3) . .
O1W K2 O3S 73.5(3) 3_565 3_565
O1W K2 O3S 106.5(3) . 3_565
O3S K2 O3S 180.000(1) . 3_565
O1W K2 O1S 76.6(3) 3_565 3_565
O1W K2 O1S 103.4(3) . 3_565
O3S K2 O1S 99.0(3) . 3_565
O3S K2 O1S 81.0(3) 3_565 3_565
O1W K2 O1S 103.4(3) 3_565 .
O1W K2 O1S 76.6(3) . .
O3S K2 O1S 81.0(3) . .
O3S K2 O1S 99.0(3) 3_565 .
O1S K2 O1S 180.0(4) 3_565 .
O1W K2 O5W 42.0(5) 3_565 3_565
O1W K2 O5W 138.0(5) . 3_565
O3S K2 O5W 129.5(5) . 3_565
O3S K2 O5W 50.5(5) 3_565 3_565
O1S K2 O5W 45.6(5) 3_565 3_565
O1S K2 O5W 134.4(5) . 3_565
O1W K2 O5W 138.0(5) 3_565 .
O1W K2 O5W 42.0(5) . .
O3S K2 O5W 50.5(5) . .
O3S K2 O5W 129.5(5) 3_565 .
O1S K2 O5W 134.4(5) 3_565 .
O1S K2 O5W 45.6(5) . .
O5W K2 O5W 180.0(8) 3_565 .
O1W K2 K1 42.5(2) 3_565 3_565
O1W K2 K1 137.5(2) . 3_565
O3S K2 K1 134.7(3) . 3_565
O3S K2 K1 45.3(3) 3_565 3_565
O1S K2 K1 50.0(2) 3_565 3_565
O1S K2 K1 130.0(2) . 3_565
O5W K2 K1 5.5(4) 3_565 3_565
O5W K2 K1 174.5(4) . 3_565
O1W K2 K1 137.5(2) 3_565 .
O1W K2 K1 42.5(2) . .
O3S K2 K1 45.3(3) . .
O3S K2 K1 134.7(3) 3_565 .
O1S K2 K1 130.0(2) 3_565 .
O1S K2 K1 50.0(2) . .
O5W K2 K1 174.5(4) 3_565 .
O5W K2 K1 5.5(4) . .
K1 K2 K1 180.0(2) 3_565 .

loop_
_geom_bond_atom_site_label_1
_geom_bond_atom_site_label_2
_geom_bond_distance
_geom_bond_site_symmetry_2
Re1 N10 2.168(7) .
Re1 Se2 2.5160(9) .
Re1 Se6 2.5171(9) .
Re1 Se1 2.5195(9) .
Re1 Se7 2.5346(8) .
Re1 Re6 2.6150(4) .
Re1 Re5 2.6199(5) .
Re1 Re3 2.6227(4) .
Re1 Re2 2.6252(5) .
Re2 N20 2.141(7) .
Re2 Se3 2.5197(8) .
Re2 Se1 2.5212(8) .
Re2 Se2 2.5255(8) .
Re2 Se8 2.5297(8) .
Re2 Re6 2.6173(5) .
Re2 Re3 2.6218(4) .
Re2 Re4 2.6307(5) .
Re3 N30 2.171(6) .
Re3 Se4 2.5180(9) .
Re3 Se3 2.5214(9) .
Re3 Se2 2.5230(9) .
Re3 Se7 2.5309(9) .
Re3 Re4 2.6249(4) .
Re3 Re5 2.6330(4) .
Re4 N40 2.163(7) .
Re4 Se4 2.5212(9) .
Re4 Se5 2.5237(9) .
Re4 Se3 2.5241(9) .
Re4 Se8 2.5259(9) .
Re4 Re5 2.6142(5) .
Re4 Re6 2.6294(4) .
Re5 N50 2.166(7) .
Re5 Se5 2.5177(8) .
Re5 Se4 2.5216(8) .
Re5 Se7 2.5231(8) .
Re5 Se6 2.5282(8) .
Re5 Re6 2.6309(4) .
Re6 N60 2.147(6) .
Re6 Se6 2.5165(9) .
Re6 Se5 2.5249(9) .
Re6 Se8 2.5263(9) .
Re6 Se1 2.5291(9) .
K1 O5W 0.695(18) .
K1 O1W 2.695(11) .
K1 O3S 2.814(15) .
K1 O2S 2.858(13) .
K1 O1S 3.045(12) .
K1 C66 3.270(12) 2_545
K1 C31S 3.515(17) .
K1 K2 3.956(6) .
K3 O8W 2.82(2) .
K3 N42 2.873(9) 4_575
K3 O14W 2.91(2) .
K3 N61 2.905(8) .
K3 N11 2.911(7) .
K3 O12W 2.93(4) .
K3 K4 3.275(6) .
K3 K5 4.152(9) 3_675
K3 K5 4.318(8) .
K4 N12 2.703(9) .
K4 N41 2.783(10) 4_575
K4 N51 2.796(9) 4_575
K4 K5 2.816(10) .
K4 O8W 3.06(2) .
K4 O11W 3.19(2) .
K4 O4S 3.344(17) .
K4 N11 3.341(9) .
K5 O12W 2.49(4) 3_675
K5 O14W 2.65(2) 3_675
K5 N62 2.877(11) 3_675
K5 O8W 2.94(2) .
K5 K3 4.152(9) 3_675
K5 K5 5.014(17) 3_675
O1W K2 2.555(10) .
O5W K2 3.354(19) .
O1S C11S 1.389(15) .
O1S K2 2.863(10) .
O3S C31S 1.27(2) .
O3S K2 2.747(15) .
O17W O16W 1.08(4) .
O17W O15W 1.76(4) .
O2S C21S 1.394(18) .
O2S C21T 1.410(19) .
O15W O16W 1.29(4) .
O15W O14W 1.71(4) .
O6W O7W 1.49(3) .
O14W O12W 1.29(4) .
O14W K5 2.65(2) 3_675
O4S C41S 1.38(2) .
N10 N11 1.322(9) .
N10 C18 1.392(10) .
N11 N12 1.316(9) .
N12 C13 1.381(10) .
N20 N21 1.347(10) .
N20 C28 1.383(11) .
N21 N22 1.310(10) .
N22 C23 1.360(12) .
N30 N31 1.320(10) .
N30 C38 1.358(10) .
N31 N32 1.330(10) .
N32 C33 1.361(12) .
N40 C48 1.350(12) .
N40 N41 1.355(10) .
N41 N42 1.300(9) .
N41 K4 2.783(10) 4_576
N42 C43 1.374(13) .
N42 K3 2.873(9) 4_576
N50 N51 1.326(9) .
N50 C58 1.356(11) .
N51 N52 1.298(10) .
N51 K4 2.796(9) 4_576
N52 C53 1.327(13) .
N52 H52 0.8800 .
N60 N61 1.348(9) .
N60 C68 1.368(10) .
N61 N62 1.337(10) .
N62 C63 1.358(12) .
N62 K5 2.877(11) 3_675
C13 C14 1.382(11) .
C13 C18 1.394(11) .
C14 C15 1.382(13) .
C14 H14 0.9500 .
C15 C16 1.423(12) .
C15 H15 0.9500 .
C16 C17 1.357(11) .
C16 H16 0.9500 .
C17 C18 1.406(11) .
C17 H17 0.9500 .
C23 C28 1.394(13) .
C23 C24 1.405(14) .
C24 C25 1.376(15) .
C24 H24 0.9500 .
C25 C26 1.357(15) .
C25 H25 0.9500 .
C26 C27 1.396(14) .
C26 H26 0.9500 .
C27 C28 1.369(13) .
C27 H27 0.9500 .
C11S C12S 1.525(19) .
C11S H11A 0.9900 .
C11S H11B 0.9900 .
C12S H12A 0.9800 .
C12S H12B 0.9800 .
C12S H12C 0.9800 .
C33 C38 1.395(11) .
C33 C34 1.399(12) .
C34 C35 1.333(13) .
C34 H34 0.9500 .
C35 C36 1.431(13) .
C35 H35 0.9500 .
C36 C37 1.381(11) .
C36 H36 0.9500 .
C37 C38 1.388(12) .
C37 H37 0.9500 .
C32S C31S 1.516(10) .
C32S H32A 0.9800 .
C32S H32B 0.9800 .
C32S H32C 0.9800 .
C32S H32D 0.9800 .
C32S H32E 0.9800 .
C32S H32F 0.9800 .
C43 C44 1.382(13) .
C43 C48 1.392(12) .
C44 C45 1.422(16) .
C44 H44 0.9500 .
C45 C46 1.410(14) .
C45 H45 0.9500 .
C46 C47 1.381(14) .
C46 H46 0.9500 .
C47 C48 1.378(14) .
C47 H47 0.9500 .
C21S C21T 0.65(7) .
C21S C22S 1.487(19) .
C21T C22S 1.500(19) .
C53 C58 1.359(13) .
C53 C54 1.393(15) .
C54 C55 1.347(16) .
C54 H54 0.9500 .
C55 C56 1.413(16) .
C55 H55 0.9500 .
C56 C57 1.352(14) .
C56 H56 0.9500 .
C57 C58 1.456(13) .
C57 H57 0.9500 .
C63 C68 1.401(12) .
C63 C64 1.416(12) .
C64 C65 1.337(15) .
C64 H64 0.9500 .
C65 C66 1.453(14) .
C65 H65 0.9500 .
C66 C67 1.386(12) .
C66 K1 3.270(12) 2
C66 H66 0.9500 .
C67 C68 1.400(12) .
C67 H67 0.9500 .
C41S C42S 1.45(3) .
C41S H41A 0.9900 .
C41S H41B 0.9900 .
C42S H42A 0.9800 .
C42S H42B 0.9800 .
C42S H42C 0.9800 .
C42S H42D 0.9800 .
C42S H42E 0.9800 .
C42S H42F 0.9800 .
C31S H31A 0.9900 .
C31S H31B 0.9900 .
O12W K5 2.49(4) 3_675
K2 O1W 2.555(10) 3_565
K2 O3S 2.747(15) 3_565
K2 O1S 2.863(10) 3_565
K2 O5W 3.354(19) 3_565
K2 K1 3.956(6) 3_565
